data_2239899
loop_
_publ_author_name
'White, Frankie'
'Sykora, Richard E.'

_publ_section_title
;
 Crystal structure of
 di-\m-benzato-\k^4^<i>O</i>:<i>O</i>'-bis[aqua(benzato-\k<i>O</i>)(benzato-\k^2^<i>O</i>,<i>O</i>')(2,2':6',2''-terpyridine-\k^3^<i>N</i>,<i>N</i>',<i>N</i>'')europium(III)]--benzoic
 acid (1/2)
;
_journal_issue 9
_journal_name_full 'Acta Crystallographica Section E'
_journal_page_first m328
_journal_page_last m329
_journal_paper_doi 10.1107/S1600536814018182
_journal_volume 70
_journal_year 2014
_chemical_formula_iupac '[Eu2 (C7 H5 O2)6 (C15 H11 N3)2 (H2 O)2], 2C7 H6 O2'
_chemical_formula_moiety 'C72 H56 Eu2 N6 O14, 2(C7 H6 O2)'
_chemical_formula_sum 'C86 H68 Eu2 N6 O18'
_chemical_formula_weight 1777.38
_chemical_name_systematic
'Di-\m-benzato-\k^4^<i>O</i>:<i>O</i>'-bis[aqua(benzato-\k<i>O</i>)(benzato-\k^2^<i>O</i>,<i>O</i>')(2,2':6',2''-terpyridine-\k^3^<i>N</i>,<i>N</i>',<i>N</i>'')europium(III)]--benzoic acid (1/2)'
_space_group_crystal_system triclinic
_space_group_IT_number 2
_space_group_name_Hall '-P 1'
_space_group_name_H-M_alt 'P -1'
_symmetry_space_group_name_Hall '-P 1'
_symmetry_space_group_name_H-M 'P -1'
_atom_sites_solution_hydrogens geom
_atom_sites_solution_primary heavy
_atom_sites_solution_secondary difmap
_audit_creation_method
;
Olex2 1.2
(compiled 2014.06.27 svn.r2953 for OlexSys, GUI svn.r4855)
;
_cell_angle_alpha 102.568(4)
_cell_angle_beta 111.400(5)
_cell_angle_gamma 108.583(5)
_cell_formula_units_Z 1
_cell_length_a 11.8435(5)
_cell_length_b 13.9470(7)
_cell_length_c 14.0090(7)
_cell_measurement_reflns_used 5349
_cell_measurement_temperature 180
_cell_measurement_theta_max 26.4260
_cell_measurement_theta_min 3.3250
_cell_volume 1890.4(2)
_computing_cell_refinement 'CrysAlis PRO (Agilent, 2014)'
_computing_data_collection 'CrysAlis PRO (Agilent, 2014)'
_computing_data_reduction 'CrysAlis PRO (Agilent, 2014)'
_computing_molecular_graphics '<i>OLEX2</i> (Dolomanov <i>et al.</i>, 2009)'
_computing_publication_material
;
<i>OLEX2</i> (Dolomanov <i>et al.</i>, 2009) and <i>publCIF</i>
(Westrip, 2010)
;
_computing_structure_refinement 'SHELXL97 (Sheldrick, 2008)'
_computing_structure_solution 'SHELXS97 (Sheldrick, 2008)'
_diffrn_ambient_temperature 180
_diffrn_detector_area_resol_mean 16.0514
_diffrn_measured_fraction_theta_full 0.998
_diffrn_measured_fraction_theta_max 0.998
_diffrn_measurement_device_type 'Agilent Xcalibur Eos'
_diffrn_measurement_method '\w scans'
_diffrn_radiation_monochromator graphite
_diffrn_radiation_type MoK\a
_diffrn_radiation_wavelength 0.71073
_diffrn_reflns_av_R_equivalents 0.0365
_diffrn_reflns_limit_h_max 14
_diffrn_reflns_limit_h_min -14
_diffrn_reflns_limit_k_max 16
_diffrn_reflns_limit_k_min -16
_diffrn_reflns_limit_l_max 15
_diffrn_reflns_limit_l_min -16
_diffrn_reflns_number 12682
_diffrn_reflns_theta_full 25.35
_diffrn_reflns_theta_max 25.35
_diffrn_reflns_theta_min 3.02
_exptl_absorpt_coefficient_mu 1.721
_exptl_absorpt_correction_T_max 1.00000
_exptl_absorpt_correction_T_min 0.98783
_exptl_absorpt_correction_type multi-scan
_exptl_absorpt_process_details
;
(CrysAlis PRO; Agilent, 2014)
;
_exptl_crystal_colour 'clear colourless'
_exptl_crystal_density_diffrn 1.561
_exptl_crystal_density_method 'not measured'
_exptl_crystal_description prism
_exptl_crystal_F_000 896
_exptl_crystal_size_max 0.052
_exptl_crystal_size_mid 0.043
_exptl_crystal_size_min 0.034
_refine_diff_density_max 0.633
_refine_diff_density_min -0.531
_refine_ls_extinction_method none
_refine_ls_goodness_of_fit_ref 1.034
_refine_ls_hydrogen_treatment constr
_refine_ls_matrix_type full
_refine_ls_number_parameters 507
_refine_ls_number_reflns 6921
_refine_ls_number_restraints 0
_refine_ls_restrained_S_all 1.034
_refine_ls_R_factor_all 0.0511
_refine_ls_R_factor_gt 0.0390
_refine_ls_shift/su_max 0.001
_refine_ls_shift/su_mean 0.000
_refine_ls_structure_factor_coef Fsqd
_refine_ls_weighting_details 'calc w=1/[\s^2^(Fo^2^)+(0.0205P)^2^+0.0000P] where P=(Fo^2^+2Fc^2^)/3'
_refine_ls_weighting_scheme calc
_refine_ls_wR_factor_gt 0.0653
_refine_ls_wR_factor_ref 0.0700
_reflns_number_gt 5919
_reflns_number_total 6921
_reflns_threshold_expression I>2\s(I)
_cod_data_source_file pj2014sup1.cf
_cod_data_source_block I
_cod_original_cell_volume 1890.40(16)
_cod_database_code 2239899
_cod_database_fobs_code 2239899

loop_
_space_group_symop_id
_space_group_symop_operation_xyz
1 'x, y, z'
2 '-x, -y, -z'

loop_
_atom_site_type_symbol
_atom_site_label
_atom_site_fract_x
_atom_site_fract_y
_atom_site_fract_z
_atom_site_U_iso_or_equiv
_atom_site_adp_type
_atom_site_calc_flag
_atom_site_occupancy
Eu Eu1 0.60725(2) 0.901818(18) 0.607785(17) 0.01686(7) Uani d 1
N N3 0.4478(3) 0.7011(3) 0.5632(3) 0.0206(8) Uani d 1
O O3 0.6498(3) 0.7737(2) 0.4829(2) 0.0231(7) Uani d 1
O O9 0.5811(3) 0.9085(2) 0.7688(2) 0.0237(7) Uani d 1
O O4 0.4730(3) 0.8045(2) 0.4030(2) 0.0231(7) Uani d 1
O O1 0.7127(3) 1.0054(2) 0.5254(2) 0.0289(7) Uani d 1
O O8 0.7071(3) 1.0699(3) 0.9073(2) 0.0356(8) Uani d 1
N N1 0.8631(3) 0.9976(3) 0.7433(3) 0.0241(8) Uani d 1
O O7 0.8924(4) 0.3302(3) -0.0132(3) 0.0461(9) Uani d 1
N N2 0.7144(3) 0.7916(3) 0.7133(2) 0.0186(8) Uani d 1
C C6 0.8428(4) 0.8412(4) 0.7946(3) 0.0218(10) Uani d 1
C C25 0.3769(4) 0.6313(3) 0.2020(3) 0.0246(10) Uani d 1
H H25 0.3164 0.6570 0.2107 0.030 Uiso calc 1
C C17 0.7978(4) 1.1095(3) 0.4350(3) 0.0211(10) Uani d 1
C C24 0.5068(4) 0.6743(3) 0.2884(3) 0.0205(9) Uani d 1
C C23 0.5477(4) 0.7567(3) 0.3978(3) 0.0187(9) Uani d 1
C C16 0.6934(4) 1.0641(3) 0.4701(3) 0.0196(9) Uani d 1
C C10 0.6377(4) 0.6881(4) 0.6939(3) 0.0212(10) Uani d 1
C C1 0.9367(4) 1.0985(4) 0.7559(4) 0.0330(11) Uani d 1
H H1 0.8960 1.1277 0.7075 0.040 Uiso calc 1
C C31 0.9065(4) 0.4374(4) 0.1515(3) 0.0254(10) Uani d 1
C C38 0.5944(4) 0.9156(3) 0.9417(3) 0.0202(9) Uani d 1
C C43 0.5257(4) 0.8029(4) 0.9017(3) 0.0255(10) Uani d 1
H H43 0.4975 0.7619 0.8285 0.031 Uiso calc 1
C C37 0.6298(4) 0.9697(4) 0.8685(3) 0.0237(10) Uani d 1
C C29 0.5979(4) 0.6380(4) 0.2737(3) 0.0267(11) Uani d 1
H H29 0.6857 0.6673 0.3305 0.032 Uiso calc 1
C C3 1.1281(5) 1.1201(4) 0.9069(4) 0.0408(13) Uani d 1
H H3 1.2166 1.1616 0.9628 0.049 Uiso calc 1
C C42 0.4985(4) 0.7505(4) 0.9696(4) 0.0330(11) Uani d 1
H H42 0.4526 0.6747 0.9420 0.040 Uiso calc 1
C C15 0.3195(4) 0.6563(4) 0.4855(4) 0.0293(11) Uani d 1
H H15 0.2864 0.7014 0.4568 0.035 Uiso calc 1
C C11 0.4957(4) 0.6357(3) 0.6054(3) 0.0219(10) Uani d 1
C C39 0.6353(5) 0.9755(4) 1.0512(3) 0.0304(11) Uani d 1
H H39 0.6821 1.0512 1.0795 0.036 Uiso calc 1
C C41 0.5395(5) 0.8111(4) 1.0781(4) 0.0386(13) Uani d 1
H H41 0.5217 0.7761 1.1239 0.046 Uiso calc 1
C C26 0.3368(5) 0.5508(4) 0.1032(3) 0.0300(11) Uani d 1
H H26 0.2493 0.5213 0.0459 0.036 Uiso calc 1
C C40 0.6065(5) 0.9228(4) 1.1184(4) 0.0402(13) Uani d 1
H H40 0.6329 0.9634 1.1913 0.048 Uiso calc 1
C C4 1.0557(5) 1.0153(4) 0.8952(4) 0.0350(12) Uani d 1
H H4 1.0955 0.9850 0.9427 0.042 Uiso calc 1
C C13 0.2820(5) 0.4796(4) 0.4873(4) 0.0411(13) Uani d 1
H H13 0.2268 0.4054 0.4622 0.049 Uiso calc 1
C C2 1.0678(5) 1.1624(4) 0.8350(4) 0.0378(12) Uani d 1
H H2 1.1147 1.2324 0.8398 0.045 Uiso calc 1
C C7 0.8972(5) 0.7876(4) 0.8584(4) 0.0298(11) Uani d 1
H H7 0.9861 0.8232 0.9145 0.036 Uiso calc 1
C C5 0.9242(4) 0.9556(4) 0.8130(3) 0.0213(10) Uani d 1
C C14 0.2330(5) 0.5469(4) 0.4451(4) 0.0330(11) Uani d 1
H H14 0.1441 0.5192 0.3908 0.040 Uiso calc 1
C C12 0.4144(5) 0.5249(4) 0.5675(4) 0.0320(11) Uani d 1
H H12 0.4495 0.4808 0.5965 0.038 Uiso calc 1
C C28 0.5573(5) 0.5576(4) 0.1736(4) 0.0376(13) Uani d 1
H H28 0.6180 0.5332 0.1632 0.045 Uiso calc 1
C C32 0.8532(5) 0.4409(4) 0.2239(4) 0.0373(12) Uani d 1
H H32 0.7912 0.3768 0.2192 0.045 Uiso calc 1
C C18 0.9132(5) 1.0938(4) 0.4702(4) 0.0382(13) Uani d 1
H H18 0.9255 1.0536 0.5148 0.046 Uiso calc 1
C C9 0.6876(5) 0.6307(4) 0.7557(4) 0.0314(11) Uani d 1
H H9 0.6329 0.5590 0.7414 0.038 Uiso calc 1
C C36 0.9973(5) 0.5325(4) 0.1575(4) 0.0413(13) Uani d 1
H H36 1.0320 0.5300 0.1077 0.050 Uiso calc 1
C C8 0.8181(5) 0.6823(4) 0.8371(4) 0.0351(12) Uani d 1
H H8 0.8533 0.6454 0.8784 0.042 Uiso calc 1
C C27 0.4275(5) 0.5144(4) 0.0903(4) 0.0370(12) Uani d 1
H H27 0.4004 0.4597 0.0240 0.044 Uiso calc 1
C C35 1.0371(6) 0.6320(5) 0.2375(5) 0.0530(15) Uani d 1
H H35 1.0995 0.6961 0.2425 0.064 Uiso calc 1
C C22 0.7788(5) 1.1673(4) 0.3664(4) 0.0374(12) Uani d 1
H H22 0.7011 1.1780 0.3416 0.045 Uiso calc 1
C C30 0.8641(4) 0.3329(4) 0.0611(4) 0.0272(11) Uani d 1
C C33 0.8922(5) 0.5406(5) 0.3042(4) 0.0482(15) Uani d 1
H H33 0.8570 0.5434 0.3536 0.058 Uiso calc 1
C C21 0.8756(7) 1.2088(4) 0.3351(5) 0.0632(19) Uani d 1
H H21 0.8627 1.2476 0.2891 0.076 Uiso calc 1
C C19 1.0107(5) 1.1375(5) 0.4396(5) 0.0595(18) Uani d 1
H H19 1.0897 1.1288 0.4654 0.071 Uiso calc 1
C C20 0.9896(7) 1.1939(5) 0.3702(6) 0.072(2) Uani d 1
H H20 1.0534 1.2218 0.3476 0.087 Uiso calc 1
C C34 0.9832(6) 0.6347(5) 0.3095(5) 0.0561(17) Uani d 1
H H34 1.0088 0.7014 0.3626 0.067 Uiso calc 1
O O6 0.7974(3) 0.2460(2) 0.0747(2) 0.0333(8) Uani d 1
H H6 0.7697 0.1911 0.0207 0.050 Uiso calc 1
O O5 0.6709(3) 1.0977(2) 0.7081(2) 0.0263(7) Uani d 1
H H5A 0.6854 1.1097 0.7764 0.040 Uiso d 1
H H5B 0.6061 1.1148 0.6754 0.040 Uiso d 1
O O2 0.5972(3) 1.0882(2) 0.4455(2) 0.0302(7) Uani d 1

loop_
_atom_site_aniso_label
_atom_site_aniso_U_11
_atom_site_aniso_U_22
_atom_site_aniso_U_33
_atom_site_aniso_U_12
_atom_site_aniso_U_13
_atom_site_aniso_U_23
Eu1 0.01700(12) 0.01815(12) 0.01788(12) 0.00895(9) 0.00798(10) 0.00955(9)
N3 0.021(2) 0.019(2) 0.0224(19) 0.0092(18) 0.0100(18) 0.0103(16)
O3 0.0210(17) 0.0307(19) 0.0190(15) 0.0155(15) 0.0060(14) 0.0113(14)
O9 0.0325(19) 0.0246(18) 0.0174(15) 0.0147(16) 0.0128(15) 0.0088(14)
O4 0.0252(17) 0.0274(18) 0.0242(16) 0.0180(15) 0.0124(15) 0.0120(14)
O1 0.0322(19) 0.032(2) 0.0327(18) 0.0157(17) 0.0195(16) 0.0200(16)
O8 0.050(2) 0.021(2) 0.0271(18) 0.0048(18) 0.0208(18) 0.0072(15)
N1 0.019(2) 0.021(2) 0.028(2) 0.0067(18) 0.0062(18) 0.0122(17)
O7 0.063(3) 0.040(2) 0.040(2) 0.016(2) 0.032(2) 0.0177(18)
N2 0.020(2) 0.022(2) 0.0185(19) 0.0127(18) 0.0107(18) 0.0089(16)
C6 0.024(3) 0.028(3) 0.021(2) 0.016(2) 0.012(2) 0.013(2)
C25 0.032(3) 0.024(3) 0.028(2) 0.015(2) 0.017(2) 0.017(2)
C17 0.028(3) 0.019(2) 0.022(2) 0.010(2) 0.017(2) 0.0066(19)
C24 0.026(3) 0.019(2) 0.021(2) 0.010(2) 0.012(2) 0.013(2)
C23 0.023(2) 0.018(2) 0.020(2) 0.007(2) 0.013(2) 0.0112(19)
C16 0.018(2) 0.017(2) 0.016(2) 0.006(2) 0.005(2) 0.0009(19)
C10 0.025(3) 0.024(3) 0.024(2) 0.014(2) 0.016(2) 0.012(2)
C1 0.023(3) 0.027(3) 0.044(3) 0.011(2) 0.007(2) 0.021(2)
C31 0.023(3) 0.024(3) 0.022(2) 0.011(2) 0.002(2) 0.010(2)
C38 0.023(3) 0.023(3) 0.020(2) 0.013(2) 0.011(2) 0.011(2)
C43 0.024(3) 0.029(3) 0.020(2) 0.012(2) 0.008(2) 0.007(2)
C37 0.027(3) 0.024(3) 0.027(3) 0.017(2) 0.014(2) 0.012(2)
C29 0.029(3) 0.033(3) 0.021(2) 0.016(2) 0.014(2) 0.011(2)
C3 0.018(3) 0.038(3) 0.042(3) 0.004(3) 0.000(2) 0.011(3)
C42 0.027(3) 0.028(3) 0.037(3) 0.006(2) 0.010(2) 0.016(2)
C15 0.027(3) 0.029(3) 0.033(3) 0.013(2) 0.012(2) 0.014(2)
C11 0.028(3) 0.022(3) 0.022(2) 0.012(2) 0.016(2) 0.011(2)
C39 0.043(3) 0.021(3) 0.026(3) 0.012(2) 0.017(2) 0.008(2)
C41 0.047(3) 0.046(4) 0.029(3) 0.018(3) 0.022(3) 0.023(3)
C26 0.032(3) 0.024(3) 0.021(2) 0.006(2) 0.005(2) 0.008(2)
C40 0.058(4) 0.039(4) 0.022(3) 0.017(3) 0.020(3) 0.013(2)
C4 0.024(3) 0.038(3) 0.037(3) 0.011(3) 0.005(2) 0.023(3)
C13 0.043(3) 0.026(3) 0.045(3) 0.004(3) 0.018(3) 0.017(3)
C2 0.027(3) 0.033(3) 0.045(3) 0.011(3) 0.007(3) 0.020(3)
C7 0.025(3) 0.031(3) 0.034(3) 0.013(2) 0.011(2) 0.018(2)
C5 0.020(2) 0.027(3) 0.022(2) 0.014(2) 0.012(2) 0.012(2)
C14 0.023(3) 0.029(3) 0.034(3) 0.005(2) 0.007(2) 0.010(2)
C12 0.033(3) 0.023(3) 0.034(3) 0.010(2) 0.010(3) 0.013(2)
C28 0.055(4) 0.047(3) 0.035(3) 0.035(3) 0.031(3) 0.019(3)
C32 0.030(3) 0.035(3) 0.033(3) 0.015(3) 0.005(3) 0.006(2)
C18 0.030(3) 0.038(3) 0.054(3) 0.017(3) 0.026(3) 0.015(3)
C9 0.034(3) 0.025(3) 0.039(3) 0.014(2) 0.016(3) 0.018(2)
C36 0.040(3) 0.034(3) 0.042(3) 0.015(3) 0.010(3) 0.019(3)
C8 0.035(3) 0.038(3) 0.039(3) 0.023(3) 0.012(3) 0.025(3)
C27 0.053(4) 0.036(3) 0.022(3) 0.021(3) 0.019(3) 0.008(2)
C35 0.046(4) 0.032(4) 0.061(4) 0.017(3) 0.005(3) 0.019(3)
C22 0.056(4) 0.026(3) 0.037(3) 0.016(3) 0.030(3) 0.013(2)
C30 0.026(3) 0.022(3) 0.030(3) 0.012(2) 0.007(2) 0.011(2)
C33 0.042(4) 0.049(4) 0.038(3) 0.029(3) 0.005(3) 0.000(3)
C21 0.119(6) 0.035(4) 0.060(4) 0.024(4) 0.071(5) 0.025(3)
C19 0.037(4) 0.056(4) 0.077(4) 0.008(3) 0.042(4) 0.001(4)
C20 0.093(5) 0.032(4) 0.095(5) -0.004(4) 0.086(5) 0.003(3)
C34 0.046(4) 0.030(4) 0.053(4) 0.022(3) -0.007(3) -0.007(3)
O6 0.041(2) 0.0217(19) 0.0297(18) 0.0075(17) 0.0176(18) 0.0054(15)
O5 0.0337(19) 0.0275(19) 0.0233(16) 0.0183(16) 0.0118(16) 0.0143(14)
O2 0.0243(18) 0.036(2) 0.0354(18) 0.0183(17) 0.0139(16) 0.0135(16)

loop_
_atom_type_symbol
_atom_type_description
_atom_type_scat_dispersion_real
_atom_type_scat_dispersion_imag
_atom_type_scat_source
C C 0.0033 0.0016 'International Tables Vol C Tables 4.2.6.8 and 6.1.1.4'
H H 0.0000 0.0000 'International Tables Vol C Tables 4.2.6.8 and 6.1.1.4'
Eu Eu -0.1578 3.6682 'International Tables Vol C Tables 4.2.6.8 and 6.1.1.4'
N N 0.0061 0.0033 'International Tables Vol C Tables 4.2.6.8 and 6.1.1.4'
O O 0.0106 0.0060 'International Tables Vol C Tables 4.2.6.8 and 6.1.1.4'

loop_
_geom_angle_atom_site_label_1
_geom_angle_atom_site_label_2
_geom_angle_atom_site_label_3
_geom_angle_site_symmetry_1
_geom_angle_site_symmetry_3
_geom_angle
N3 Eu1 N2 . . 62.51(10)
N3 Eu1 C23 . . 68.56(10)
O3 Eu1 N3 . . 71.20(9)
O3 Eu1 N1 . . 88.58(9)
O3 Eu1 N2 . . 69.88(8)
O3 Eu1 C23 . . 25.99(9)
O9 Eu1 N3 . . 75.36(10)
O9 Eu1 O3 . . 134.03(9)
O9 Eu1 O4 . . 139.35(10)
O9 Eu1 N1 . . 84.98(10)
O9 Eu1 N2 . . 67.02(8)
O9 Eu1 C23 . . 143.66(11)
O9 Eu1 O5 . . 74.26(9)
O4 Eu1 N3 . . 71.24(10)
O4 Eu1 O3 . . 52.37(8)
O4 Eu1 N1 . . 133.36(9)
O4 Eu1 N2 . . 114.51(9)
O4 Eu1 C23 . . 26.39(9)
O4 Eu1 O5 . . 124.26(9)
O1 Eu1 N3 . . 139.77(10)
O1 Eu1 O3 . . 73.91(9)
O1 Eu1 O9 . . 144.85(10)
O1 Eu1 O4 . . 71.87(10)
O1 Eu1 N1 . . 73.44(10)
O1 Eu1 N2 . . 121.78(9)
O1 Eu1 C23 . . 71.28(10)
O1 Eu1 O5 . . 72.78(9)
N1 Eu1 N3 . . 124.32(10)
N1 Eu1 N2 . . 61.84(10)
N1 Eu1 C23 . . 111.67(11)
N2 Eu1 C23 . . 91.88(10)
O5 Eu1 N3 . . 143.86(9)
O5 Eu1 O3 . . 144.93(9)
O5 Eu1 N1 . . 71.70(10)
O5 Eu1 N2 . . 120.54(9)
O5 Eu1 C23 . . 140.78(10)
O2 Eu1 N3 2_676 . 79.81(10)
O2 Eu1 O3 2_676 . 123.25(9)
O2 Eu1 O9 2_676 . 79.32(9)
O2 Eu1 O4 2_676 . 72.62(9)
O2 Eu1 O1 2_676 . 103.81(10)
O2 Eu1 N1 2_676 . 146.64(10)
O2 Eu1 N2 2_676 . 134.08(10)
O2 Eu1 C23 2_676 . 98.09(11)
O2 Eu1 O5 2_676 . 75.75(10)
C15 N3 Eu1 . . 119.7(3)
C15 N3 C11 . . 118.1(4)
C11 N3 Eu1 . . 121.6(3)
C23 O3 Eu1 . . 92.5(2)
C37 O9 Eu1 . . 141.9(3)
C23 O4 Eu1 . . 93.6(2)
C16 O1 Eu1 . . 139.7(3)
C1 N1 Eu1 . . 119.5(3)
C1 N1 C5 . . 117.1(4)
C5 N1 Eu1 . . 122.9(3)
C6 N2 Eu1 . . 120.8(3)
C10 N2 Eu1 . . 120.3(3)
C10 N2 C6 . . 118.6(3)
N2 C6 C7 . . 121.8(4)
N2 C6 C5 . . 116.7(3)
C7 C6 C5 . . 121.5(4)
C24 C25 H25 . . 119.7
C26 C25 H25 . . 119.7
C26 C25 C24 . . 120.6(4)
C18 C17 C16 . . 120.5(4)
C18 C17 C22 . . 119.3(4)
C22 C17 C16 . . 120.2(4)
C25 C24 C23 . . 120.6(3)
C25 C24 C29 . . 119.4(4)
C29 C24 C23 . . 120.0(4)
O3 C23 Eu1 . . 61.47(19)
O3 C23 O4 . . 121.5(3)
O3 C23 C24 . . 120.0(3)
O4 C23 Eu1 . . 60.06(19)
O4 C23 C24 . . 118.4(4)
C24 C23 Eu1 . . 175.2(3)
O1 C16 C17 . . 116.5(3)
O2 C16 O1 . . 124.8(4)
O2 C16 C17 . . 118.7(4)
N2 C10 C11 . . 117.7(3)
N2 C10 C9 . . 121.9(4)
C9 C10 C11 . . 120.4(4)
N1 C1 H1 . . 117.7
N1 C1 C2 . . 124.7(4)
C2 C1 H1 . . 117.7
C32 C31 C36 . . 120.0(4)
C32 C31 C30 . . 122.1(4)
C36 C31 C30 . . 117.8(4)
C43 C38 C37 . . 119.6(4)
C43 C38 C39 . . 118.8(4)
C39 C38 C37 . . 121.5(4)
C38 C43 H43 . . 119.6
C38 C43 C42 . . 120.8(4)
C42 C43 H43 . . 119.6
O9 C37 C38 . . 116.3(4)
O8 C37 O9 . . 123.1(4)
O8 C37 C38 . . 120.6(4)
C24 C29 H29 . . 120.2
C24 C29 C28 . . 119.7(4)
C28 C29 H29 . . 120.2
C4 C3 H3 . . 120.5
C2 C3 H3 . . 120.5
C2 C3 C4 . . 119.0(5)
C43 C42 H42 . . 120.1
C41 C42 C43 . . 119.8(5)
C41 C42 H42 . . 120.1
N3 C15 H15 . . 118.1
N3 C15 C14 . . 123.9(4)
C14 C15 H15 . . 118.1
N3 C11 C10 . . 117.0(4)
N3 C11 C12 . . 120.9(4)
C12 C11 C10 . . 122.1(4)
C38 C39 H39 . . 119.9
C40 C39 C38 . . 120.2(4)
C40 C39 H39 . . 119.9
C42 C41 H41 . . 120.0
C40 C41 C42 . . 120.0(4)
C40 C41 H41 . . 120.0
C25 C26 H26 . . 120.3
C27 C26 C25 . . 119.4(4)
C27 C26 H26 . . 120.3
C39 C40 H40 . . 119.8
C41 C40 C39 . . 120.4(4)
C41 C40 H40 . . 119.8
C3 C4 H4 . . 120.1
C3 C4 C5 . . 119.8(4)
C5 C4 H4 . . 120.1
C14 C13 H13 . . 120.8
C12 C13 H13 . . 120.8
C12 C13 C14 . . 118.4(5)
C1 C2 C3 . . 117.9(5)
C1 C2 H2 . . 121.0
C3 C2 H2 . . 121.0
C6 C7 H7 . . 120.6
C8 C7 C6 . . 118.8(4)
C8 C7 H7 . . 120.6
N1 C5 C6 . . 116.4(4)
N1 C5 C4 . . 121.6(4)
C4 C5 C6 . . 122.0(4)
C15 C14 C13 . . 118.2(4)
C15 C14 H14 . . 120.9
C13 C14 H14 . . 120.9
C11 C12 H12 . . 119.8
C13 C12 C11 . . 120.5(4)
C13 C12 H12 . . 119.8
C29 C28 H28 . . 120.1
C27 C28 C29 . . 119.9(4)
C27 C28 H28 . . 120.1
C31 C32 H32 . . 120.0
C31 C32 C33 . . 120.0(5)
C33 C32 H32 . . 120.0
C17 C18 H18 . . 119.7
C17 C18 C19 . . 120.5(5)
C19 C18 H18 . . 119.7
C10 C9 H9 . . 120.8
C8 C9 C10 . . 118.4(4)
C8 C9 H9 . . 120.8
C31 C36 H36 . . 119.9
C31 C36 C35 . . 120.3(5)
C35 C36 H36 . . 119.9
C7 C8 C9 . . 120.5(4)
C7 C8 H8 . . 119.7
C9 C8 H8 . . 119.7
C26 C27 H27 . . 119.5
C28 C27 C26 . . 121.0(4)
C28 C27 H27 . . 119.5
C36 C35 H35 . . 120.4
C34 C35 C36 . . 119.2(6)
C34 C35 H35 . . 120.4
C17 C22 H22 . . 120.2
C21 C22 C17 . . 119.5(5)
C21 C22 H22 . . 120.2
O7 C30 C31 . . 122.9(4)
O7 C30 O6 . . 124.5(4)
O6 C30 C31 . . 112.6(4)
C32 C33 H33 . . 120.4
C34 C33 C32 . . 119.3(5)
C34 C33 H33 . . 120.4
C22 C21 H21 . . 119.4
C20 C21 C22 . . 121.2(5)
C20 C21 H21 . . 119.4
C18 C19 H19 . . 120.3
C20 C19 C18 . . 119.4(5)
C20 C19 H19 . . 120.3
C21 C20 C19 . . 120.0(5)
C21 C20 H20 . . 120.0
C19 C20 H20 . . 120.0
C35 C34 H34 . . 119.4
C33 C34 C35 . . 121.1(5)
C33 C34 H34 . . 119.4
C30 O6 H6 . . 109.5
Eu1 O5 H5A . . 110.7
Eu1 O5 H5B . . 110.3
H5A O5 H5B . . 108.3
C16 O2 Eu1 . 2_676 168.9(3)

loop_
_geom_bond_atom_site_label_1
_geom_bond_atom_site_label_2
_geom_bond_site_symmetry_2
_geom_bond_distance
Eu1 N3 . 2.608(3)
Eu1 O3 . 2.523(2)
Eu1 O9 . 2.372(2)
Eu1 O4 . 2.491(3)
Eu1 O1 . 2.368(3)
Eu1 N1 . 2.587(3)
Eu1 N2 . 2.650(3)
Eu1 C23 . 2.869(4)
Eu1 O5 . 2.500(3)
Eu1 O2 2_676 2.320(3)
N3 C15 . 1.333(5)
N3 C11 . 1.349(5)
O3 C23 . 1.258(4)
O9 C37 . 1.262(5)
O4 C23 . 1.278(4)
O1 C16 . 1.260(5)
O8 C37 . 1.256(5)
N1 C1 . 1.330(5)
N1 C5 . 1.350(5)
O7 C30 . 1.201(5)
N2 C6 . 1.346(5)
N2 C10 . 1.340(5)
C6 C7 . 1.397(5)
C6 C5 . 1.484(6)
C25 H25 . 0.9300
C25 C24 . 1.389(5)
C25 C26 . 1.381(5)
C17 C16 . 1.500(5)
C17 C18 . 1.380(5)
C17 C22 . 1.385(6)
C24 C23 . 1.497(5)
C24 C29 . 1.390(5)
C16 O2 . 1.241(4)
C10 C11 . 1.484(6)
C10 C9 . 1.405(5)
C1 H1 . 0.9300
C1 C2 . 1.366(6)
C31 C32 . 1.376(6)
C31 C36 . 1.378(6)
C31 C30 . 1.499(6)
C38 C43 . 1.384(6)
C38 C37 . 1.498(5)
C38 C39 . 1.389(5)
C43 H43 . 0.9300
C43 C42 . 1.384(6)
C29 H29 . 0.9300
C29 C28 . 1.390(6)
C3 H3 . 0.9300
C3 C4 . 1.375(6)
C3 C2 . 1.369(6)
C42 H42 . 0.9300
C42 C41 . 1.378(6)
C15 H15 . 0.9300
C15 C14 . 1.379(6)
C11 C12 . 1.386(6)
C39 H39 . 0.9300
C39 C40 . 1.385(6)
C41 H41 . 0.9300
C41 C40 . 1.371(7)
C26 H26 . 0.9300
C26 C27 . 1.376(6)
C40 H40 . 0.9300
C4 H4 . 0.9300
C4 C5 . 1.376(6)
C13 H13 . 0.9300
C13 C14 . 1.381(6)
C13 C12 . 1.376(6)
C2 H2 . 0.9300
C7 H7 . 0.9300
C7 C8 . 1.360(6)
C14 H14 . 0.9300
C12 H12 . 0.9300
C28 H28 . 0.9300
C28 C27 . 1.373(6)
C32 H32 . 0.9300
C32 C33 . 1.394(6)
C18 H18 . 0.9300
C18 C19 . 1.384(7)
C9 H9 . 0.9300
C9 C8 . 1.361(6)
C36 H36 . 0.9300
C36 C35 . 1.387(7)
C8 H8 . 0.9300
C27 H27 . 0.9300
C35 H35 . 0.9300
C35 C34 . 1.376(7)
C22 H22 . 0.9300
C22 C21 . 1.377(7)
C30 O6 . 1.316(5)
C33 H33 . 0.9300
C33 C34 . 1.373(8)
C21 H21 . 0.9300
C21 C20 . 1.358(8)
C19 H19 . 0.9300
C19 C20 . 1.381(8)
C20 H20 . 0.9300
C34 H34 . 0.9300
O6 H6 . 0.8200
O5 H5A . 0.8741
O5 H5B . 0.8737
O2 Eu1 2_676 2.319(3)

loop_
_geom_hbond_atom_site_label_D
_geom_hbond_atom_site_label_H
_geom_hbond_atom_site_label_A
_geom_hbond_site_symmetry_A
_geom_hbond_distance_DH
_geom_hbond_distance_HA
_geom_hbond_distance_DA
_geom_hbond_angle_DHA
O6 H6 O8 1_544 0.82 1.76 2.582(4) 177.6
O5 H5A O8 . 0.87 1.98 2.796(4) 154.7
O5 H5B O4 2_676 0.87 1.95 2.768(4) 154.8

loop_
_geom_torsion_atom_site_label_1
_geom_torsion_atom_site_label_2
_geom_torsion_atom_site_label_3
_geom_torsion_atom_site_label_4
_geom_torsion_site_symmetry_1
_geom_torsion_site_symmetry_4
_geom_torsion
Eu1 N3 C15 C14 . . 170.4(3)
Eu1 N3 C11 C10 . . 10.9(4)
Eu1 N3 C11 C12 . . -169.6(3)
Eu1 O3 C23 O4 . . 1.7(4)
Eu1 O3 C23 C24 . . -174.8(3)
Eu1 O9 C37 O8 . . 14.9(7)
Eu1 O9 C37 C38 . . -163.1(3)
Eu1 O4 C23 O3 . . -1.7(4)
Eu1 O4 C23 C24 . . 174.8(3)
Eu1 O1 C16 C17 . . -178.2(3)
Eu1 O1 C16 O2 . . 3.6(7)
Eu1 N1 C1 C2 . . 170.9(3)
Eu1 N1 C5 C6 . . 11.0(4)
Eu1 N1 C5 C4 . . -170.2(3)
Eu1 N2 C6 C7 . . 173.7(3)
Eu1 N2 C6 C5 . . -6.5(4)
Eu1 N2 C10 C11 . . 5.1(4)
Eu1 N2 C10 C9 . . -173.7(3)
N3 Eu1 O3 C23 . . 79.5(2)
N3 Eu1 O9 C37 . . 167.1(4)
N3 Eu1 O4 C23 . . -79.4(2)
N3 Eu1 O1 C16 . . 95.0(4)
N3 Eu1 N1 C1 . . 176.6(3)
N3 Eu1 N1 C5 . . -11.9(3)
N3 Eu1 N2 C6 . . -173.5(3)
N3 Eu1 N2 C10 . . 0.1(2)
N3 Eu1 C23 O3 . . -90.9(2)
N3 Eu1 C23 O4 . . 90.8(2)
N3 C15 C14 C13 . . -0.1(7)
N3 C11 C12 C13 . . -1.3(6)
O3 Eu1 N3 C15 . . -100.0(3)
O3 Eu1 N3 C11 . . 70.6(3)
O3 Eu1 O9 C37 . . 122.8(4)
O3 Eu1 O4 C23 . . 0.9(2)
O3 Eu1 O1 C16 . . 125.6(4)
O3 Eu1 N1 C1 . . 110.6(3)
O3 Eu1 N1 C5 . . -77.8(3)
O3 Eu1 N2 C6 . . 107.8(3)
O3 Eu1 N2 C10 . . -78.6(3)
O3 Eu1 C23 O4 . . -178.3(4)
O9 Eu1 N3 C15 . . 112.1(3)
O9 Eu1 N3 C11 . . -77.4(3)
O9 Eu1 O3 C23 . . 125.0(2)
O9 Eu1 O4 C23 . . -115.8(2)
O9 Eu1 O1 C16 . . -86.5(4)
O9 Eu1 N1 C1 . . -115.0(3)
O9 Eu1 N1 C5 . . 56.6(3)
O9 Eu1 N2 C6 . . -88.6(3)
O9 Eu1 N2 C10 . . 85.0(3)
O9 Eu1 C23 O3 . . -83.6(3)
O9 Eu1 C23 O4 . . 98.1(3)
O4 Eu1 N3 C15 . . -44.4(3)
O4 Eu1 N3 C11 . . 126.2(3)
O4 Eu1 O3 C23 . . -0.9(2)
O4 Eu1 O9 C37 . . -157.4(4)
O4 Eu1 O1 C16 . . 70.6(4)
O4 Eu1 N1 C1 . . 80.3(3)
O4 Eu1 N1 C5 . . -108.1(3)
O4 Eu1 N2 C6 . . 136.0(2)
O4 Eu1 N2 C10 . . -50.5(3)
O4 Eu1 C23 O3 . . 178.3(4)
O1 Eu1 N3 C15 . . -68.8(3)
O1 Eu1 N3 C11 . . 101.7(3)
O1 Eu1 O3 C23 . . -80.2(2)
O1 Eu1 O9 C37 . . -11.9(5)
O1 Eu1 O4 C23 . . 84.3(2)
O1 Eu1 N1 C1 . . 37.0(3)
O1 Eu1 N1 C5 . . -151.5(3)
O1 Eu1 N2 C6 . . 52.9(3)
O1 Eu1 N2 C10 . . -133.6(3)
O1 Eu1 C23 O3 . . 91.6(2)
O1 Eu1 C23 O4 . . -86.8(2)
O1 C16 O2 Eu1 . 2_676 -42.9(16)
N1 Eu1 N3 C15 . . -174.6(3)
N1 Eu1 N3 C11 . . -4.1(3)
N1 Eu1 O3 C23 . . -153.3(2)
N1 Eu1 O9 C37 . . 39.7(4)
N1 Eu1 O4 C23 . . 40.5(3)
N1 Eu1 O1 C16 . . -141.0(4)
N1 Eu1 N2 C6 . . 8.3(2)
N1 Eu1 N2 C10 . . -178.2(3)
N1 Eu1 C23 O3 . . 28.9(3)
N1 Eu1 C23 O4 . . -149.5(2)
N1 C1 C2 C3 . . -0.3(7)
N2 Eu1 N3 C15 . . -176.5(3)
N2 Eu1 N3 C11 . . -6.0(2)
N2 Eu1 O3 C23 . . 146.2(3)
N2 Eu1 O9 C37 . . 101.2(4)
N2 Eu1 O4 C23 . . -33.1(3)
N2 Eu1 O1 C16 . . 178.7(4)
N2 Eu1 N1 C1 . . 178.5(3)
N2 Eu1 N1 C5 . . -10.0(3)
N2 Eu1 C23 O3 . . -31.5(2)
N2 Eu1 C23 O4 . . 150.2(2)
N2 C6 C7 C8 . . 0.3(6)
N2 C6 C5 N1 . . -2.6(5)
N2 C6 C5 C4 . . 178.6(3)
N2 C10 C11 N3 . . -10.4(5)
N2 C10 C11 C12 . . 170.0(3)
N2 C10 C9 C8 . . -0.3(6)
C6 N2 C10 C11 . . 178.8(3)
C6 N2 C10 C9 . . 0.0(5)
C6 C7 C8 C9 . . -0.7(6)
C25 C24 C23 O3 . . 161.1(4)
C25 C24 C23 O4 . . -15.5(6)
C25 C24 C29 C28 . . -1.3(6)
C25 C26 C27 C28 . . -0.6(7)
C17 C16 O2 Eu1 . 2_676 138.9(12)
C17 C18 C19 C20 . . -2.2(8)
C17 C22 C21 C20 . . 0.1(8)
C24 C25 C26 C27 . . -1.0(6)
C24 C29 C28 C27 . . -0.3(7)
C23 Eu1 N3 C15 . . -72.4(3)
C23 Eu1 N3 C11 . . 98.2(3)
C23 Eu1 O9 C37 . . 160.1(4)
C23 Eu1 O1 C16 . . 98.5(4)
C23 Eu1 N1 C1 . . 98.4(3)
C23 Eu1 N1 C5 . . -90.0(3)
C23 Eu1 N2 C6 . . 121.9(3)
C23 Eu1 N2 C10 . . -64.5(3)
C23 C24 C29 C28 . . 176.9(4)
C16 C17 C18 C19 . . -178.8(4)
C16 C17 C22 C21 . . 179.8(4)
C10 N2 C6 C7 . . 0.1(5)
C10 N2 C6 C5 . . 179.8(3)
C10 C11 C12 C13 . . 178.2(4)
C10 C9 C8 C7 . . 0.7(6)
C1 N1 C5 C6 . . -177.3(3)
C1 N1 C5 C4 . . 1.5(6)
C31 C32 C33 C34 . . 0.5(7)
C31 C36 C35 C34 . . -1.1(7)
C38 C43 C42 C41 . . 0.3(6)
C38 C39 C40 C41 . . 1.1(7)
C43 C38 C37 O9 . . 7.5(5)
C43 C38 C37 O8 . . -170.6(4)
C43 C38 C39 C40 . . -0.5(6)
C43 C42 C41 C40 . . 0.3(7)
C37 C38 C43 C42 . . 176.3(4)
C37 C38 C39 C40 . . -176.9(4)
C29 C24 C23 O3 . . -17.0(6)
C29 C24 C23 O4 . . 166.4(4)
C29 C28 C27 C26 . . 1.2(7)
C3 C4 C5 N1 . . -0.5(6)
C3 C4 C5 C6 . . 178.2(4)
C42 C41 C40 C39 . . -1.0(7)
C15 N3 C11 C10 . . -178.4(3)
C15 N3 C11 C12 . . 1.1(5)
C11 N3 C15 C14 . . -0.5(6)
C11 C10 C9 C8 . . -179.2(4)
C39 C38 C43 C42 . . -0.2(6)
C39 C38 C37 O9 . . -176.1(4)
C39 C38 C37 O8 . . 5.9(6)
C26 C25 C24 C23 . . -176.2(4)
C26 C25 C24 C29 . . 1.9(6)
C4 C3 C2 C1 . . 1.3(7)
C2 C3 C4 C5 . . -0.9(7)
C7 C6 C5 N1 . . 177.2(3)
C7 C6 C5 C4 . . -1.6(6)
C5 N1 C1 C2 . . -1.1(6)
C5 C6 C7 C8 . . -179.4(4)
C14 C13 C12 C11 . . 0.7(7)
C12 C13 C14 C15 . . 0.0(6)
C32 C31 C36 C35 . . 1.1(7)
C32 C31 C30 O7 . . 167.6(4)
C32 C31 C30 O6 . . -14.4(6)
C32 C33 C34 C35 . . -0.5(8)
C18 C17 C16 O1 . . -5.0(6)
C18 C17 C16 O2 . . 173.4(4)
C18 C17 C22 C21 . . -0.5(7)
C18 C19 C20 C21 . . 1.7(9)
C9 C10 C11 N3 . . 168.4(3)
C9 C10 C11 C12 . . -11.1(6)
C36 C31 C32 C33 . . -0.7(6)
C36 C31 C30 O7 . . -9.4(6)
C36 C31 C30 O6 . . 168.5(4)
C36 C35 C34 C33 . . 0.8(8)
C22 C17 C16 O1 . . 174.7(4)
C22 C17 C16 O2 . . -7.0(6)
C22 C17 C18 C19 . . 1.5(7)
C22 C21 C20 C19 . . -0.7(9)
C30 C31 C32 C33 . . -177.7(4)
C30 C31 C36 C35 . . 178.2(4)
O5 Eu1 N3 C15 . . 78.5(3)
O5 Eu1 N3 C11 . . -111.0(3)
O5 Eu1 O3 C23 . . -98.9(3)
O5 Eu1 O9 C37 . . -32.7(4)
O5 Eu1 O4 C23 . . 137.4(2)
O5 Eu1 O1 C16 . . -65.5(4)
O5 Eu1 N1 C1 . . -39.9(3)
O5 Eu1 N1 C5 . . 131.7(3)
O5 Eu1 N2 C6 . . -34.9(3)
O5 Eu1 N2 C10 . . 138.6(2)
O5 Eu1 C23 O3 . . 116.1(2)
O5 Eu1 C23 O4 . . -62.2(3)
O2 Eu1 N3 C15 2_676 . 30.6(3)
O2 Eu1 N3 C11 2_676 . -158.9(3)
O2 Eu1 O3 C23 2_676 . 16.0(3)
O2 Eu1 O9 C37 2_676 . -110.7(4)
O2 Eu1 O4 C23 2_676 . -164.3(2)
O2 Eu1 O1 C16 2_676 . 4.5(4)
O2 Eu1 N1 C1 2_676 . -53.1(4)
O2 Eu1 N1 C5 2_676 . 118.5(3)
O2 Eu1 N2 C6 2_676 . -134.9(2)
O2 Eu1 N2 C10 2_676 . 38.6(3)
O2 Eu1 C23 O3 2_676 . -166.5(2)
O2 Eu1 C23 O4 2_676 . 15.1(2)
